data_7016897
loop_
_publ_author_name
'Yang, En-Cui'
'Liu, Zhong-Yi'
'Wu, Xiao-Yun'
'Chang, Hong'
'Wang, En-Chan'
'Zhao, Xiao-Jun'

_publ_section_title
;
 Co(II), Mn(II) and Cu(II)-directed coordination polymers with mixed
 tetrazolate-dicarboxylate heterobridges exhibiting spin-canted,
 spin-frustrated antiferromagnetism and a slight spin-flop transition.
;
_journal_issue 39
_journal_name_full 'Dalton transactions (Cambridge, England : 2003)'
_journal_page_first 10082
_journal_page_last 10089
_journal_paper_doi 10.1039/c1dt10958h
_journal_volume 40
_journal_year 2011
_chemical_formula_sum 'C9 H11 Co2 N6 O9.5'
_chemical_formula_weight 473.10
_chemical_name_systematic
;
?
;
_space_group_IT_number 2
_symmetry_cell_setting triclinic
_symmetry_space_group_name_Hall '-P 1'
_symmetry_space_group_name_H-M 'P -1'
_atom_sites_solution_hydrogens geom
_atom_sites_solution_primary direct
_atom_sites_solution_secondary difmap
_audit_creation_method SHELXL-97
_cell_angle_alpha 102.9130(10)
_cell_angle_beta 105.2700(10)
_cell_angle_gamma 93.2140(10)
_cell_formula_units_Z 2
_cell_length_a 6.5160(4)
_cell_length_b 10.1804(7)
_cell_length_c 12.0390(8)
_cell_measurement_reflns_used 3900
_cell_measurement_temperature 296(2)
_cell_measurement_theta_max 0.00
_cell_measurement_theta_min 0.00
_cell_volume 745.31(8)
_computing_cell_refinement 'Bruker SMART'
_computing_data_collection 'Bruker SMART'
_computing_data_reduction 'Bruker SAINT'
_computing_molecular_graphics 'Bruker SHELXTL'
_computing_publication_material 'Bruker SHELXTL'
_computing_structure_refinement 'SHELXL-97 (Sheldrick, 1997)'
_computing_structure_solution 'SHELXS-97 (Sheldrick, 1990)'
_diffrn_ambient_temperature 296(2)
_diffrn_measured_fraction_theta_full 0.988
_diffrn_measured_fraction_theta_max 0.988
_diffrn_measurement_device_type 'CCD area detector'
_diffrn_measurement_method 'phi and omega scans'
_diffrn_radiation_monochromator graphite
_diffrn_radiation_source 'fine-focus sealed tube'
_diffrn_radiation_type MoK\a
_diffrn_radiation_wavelength 0.71073
_diffrn_reflns_av_R_equivalents 0.0079
_diffrn_reflns_av_sigmaI/netI 0.0136
_diffrn_reflns_limit_h_max 7
_diffrn_reflns_limit_h_min -7
_diffrn_reflns_limit_k_max 8
_diffrn_reflns_limit_k_min -12
_diffrn_reflns_limit_l_max 14
_diffrn_reflns_limit_l_min -14
_diffrn_reflns_number 3774
_diffrn_reflns_theta_full 25.00
_diffrn_reflns_theta_max 25.00
_diffrn_reflns_theta_min 2.39
_exptl_absorpt_coefficient_mu 2.296
_exptl_absorpt_correction_T_max 0.6320
_exptl_absorpt_correction_T_min 0.6087
_exptl_absorpt_correction_type multi-scan
_exptl_absorpt_process_details SADABS
_exptl_crystal_colour RED
_exptl_crystal_density_diffrn 2.108
_exptl_crystal_density_meas ?
_exptl_crystal_density_method 'not measured'
_exptl_crystal_description BLOCK
_exptl_crystal_F_000 474
_exptl_crystal_size_max 0.24
_exptl_crystal_size_mid 0.23
_exptl_crystal_size_min 0.22
_refine_diff_density_max 0.662
_refine_diff_density_min -0.741
_refine_diff_density_rms 0.069
_refine_ls_extinction_method none
_refine_ls_goodness_of_fit_ref 1.068
_refine_ls_hydrogen_treatment constr
_refine_ls_matrix_type full
_refine_ls_number_parameters 254
_refine_ls_number_reflns 2591
_refine_ls_number_restraints 24
_refine_ls_restrained_S_all 1.152
_refine_ls_R_factor_all 0.0287
_refine_ls_R_factor_gt 0.0274
_refine_ls_shift/su_max 0.001
_refine_ls_shift/su_mean 0.000
_refine_ls_structure_factor_coef Fsqd
_refine_ls_weighting_details 'calc w=1/[\s^2^(Fo^2^)+(0.0239P)^2^+1.5171P] where P=(Fo^2^+2Fc^2^)/3'
_refine_ls_weighting_scheme calc
_refine_ls_wR_factor_gt 0.0646
_refine_ls_wR_factor_ref 0.0653
_reflns_number_gt 2458
_reflns_number_total 2591
_reflns_threshold_expression >2sigma(I)
_cod_data_source_file c1dt10958h.txt
_cod_data_source_block 90217c
_cod_depositor_comments
;
The following automatic conversions were performed:

'_symmetry_cell_setting' value 'Triclinic' changed to 'triclinic'
according to /home/saulius/struct/CIF-dictionaries/cif_core.dic
dictionary named 'cif_core.dic' version 2.4.1 from
2010-06-29.

'_exptl_absorpt_correction_type' value 'MULTI-SCAN'
changed to 'multi-scan' according to
/home/saulius/struct/CIF-dictionaries/cif_core.dic dictionary named
'cif_core.dic' version 2.4.1 from 2010-06-29.

Automatic conversion script
Id: cif_fix_values 1715 2011-07-08 13:25:40Z adriana 

The following automatic conversions were performed:

'_exptl_crystal_density_meas' value 'NONE' was changed to '?' - the
value is perceived as not measured.

Automatic conversion script
Id: cif_fix_values 3008 2015-01-20 13:52:24Z robertas 
;
_cod_original_cell_volume 745.30(8)
_cod_original_sg_symbol_H-M P-1
_cod_original_formula_sum 'C9 H11 Co2 N6 O9.50'
_cod_database_code 7016897

loop_
_symmetry_equiv_pos_as_xyz
'x, y, z'
'-x, -y, -z'

loop_
_atom_site_label
_atom_site_type_symbol
_atom_site_fract_x
_atom_site_fract_y
_atom_site_fract_z
_atom_site_U_iso_or_equiv
_atom_site_adp_type
_atom_site_occupancy
_atom_site_symmetry_multiplicity
_atom_site_calc_flag
_atom_site_refinement_flags
_atom_site_disorder_assembly
_atom_site_disorder_group
Co1 Co 0.68179(6) 0.92563(4) 0.96389(3) 0.01618(11) Uani 1 1 d . . .
Co2 Co 0.42338(6) 1.04906(4) 0.75910(3) 0.01731(11) Uani 1 1 d . . .
O1 O 0.3418(3) 0.8682(2) 0.62804(19) 0.0284(5) Uani 1 1 d . . .
O2 O 0.4409(3) 0.8180(2) 0.80175(18) 0.0317(5) Uani 1 1 d . . .
O3 O 0.5157(18) 0.3202(15) 0.8077(7) 0.034(5) Uani 0.192(16) 1 d PDU A 1
O3' O 0.4036(13) 0.3341(5) 0.8180(3) 0.082(2) Uani 0.808(16) 1 d PDU A 2
O4 O 0.3708(4) 0.1765(3) 0.6520(3) 0.0520(8) Uani 1 1 d . . .
O5 O 0.0957(5) 0.2960(3) 0.2742(2) 0.0530(7) Uani 1 1 d . . .
O6 O 0.1112(5) 0.5049(3) 0.2659(2) 0.0507(7) Uani 1 1 d . . .
O7 O 0.5283(3) 1.09472(18) 0.93916(16) 0.0170(4) Uani 1 1 d D . .
H7' H 0.6127 1.1682 0.9700 0.026 Uiso 1 1 d RD . .
O8 O 0.7798(6) 0.7366(3) 0.9754(3) 0.0691(10) Uani 1 1 d . . .
H8A H 0.7837 0.7230 1.0523 0.104 Uiso 1 1 d R . .
H8B H 0.9202 0.7333 0.9644 0.104 Uiso 1 1 d R . .
N1 N 0.7597(4) 1.0281(2) 0.7642(2) 0.0203(5) Uani 1 1 d . . .
N2 N 0.8686(4) 0.9921(2) 0.8626(2) 0.0183(5) Uani 1 1 d . . .
N3 N 1.0720(4) 1.0002(2) 0.87049(19) 0.0186(5) Uani 1 1 d . . .
N4 N 1.1036(4) 1.0387(2) 0.7756(2) 0.0194(5) Uani 1 1 d . . .
N5 N 0.8722(5) 1.0942(4) 0.6090(2) 0.0420(8) Uani 1 1 d . . .
H5A H 0.9770 1.1105 0.5812 0.050 Uiso 1 1 calc R . .
H5B H 0.7437 1.1029 0.5715 0.050 Uiso 1 1 calc R . .
N6 N 0.1371(4) 0.4174(3) 0.3211(2) 0.0318(6) Uani 1 1 d . . .
C1 C 0.9093(4) 1.0547(3) 0.7119(2) 0.0202(6) Uani 1 1 d . . .
C2 C 0.3327(4) 0.6358(3) 0.6289(3) 0.0206(6) Uani 1 1 d . . .
C3 C 0.3705(5) 0.5382(3) 0.6930(3) 0.0268(7) Uani 1 1 d . . .
H3 H 0.4205 0.5649 0.7755 0.032 Uiso 1 1 calc R . .
C4 C 0.3348(5) 0.4008(3) 0.6361(3) 0.0303(7) Uani 1 1 d . A .
C5 C 0.2588(5) 0.3606(3) 0.5134(3) 0.0281(7) Uani 1 1 d . . .
H5 H 0.2346 0.2691 0.4739 0.034 Uiso 1 1 calc R . .
C6 C 0.2200(4) 0.4593(3) 0.4511(3) 0.0226(6) Uani 1 1 d . . .
C7 C 0.2559(4) 0.5963(3) 0.5052(3) 0.0201(6) Uani 1 1 d . . .
H7 H 0.2297 0.6604 0.4606 0.024 Uiso 1 1 calc R . .
C8 C 0.3754(4) 0.7837(3) 0.6902(3) 0.0220(6) Uani 1 1 d . . .
C9 C 0.3803(6) 0.2974(4) 0.7094(3) 0.0508(11) Uani 1 1 d D . .
O9 O 0.1718(7) 0.6645(5) -0.0202(4) 0.1210(17) Uani 1 1 d DU . .
H9A H 0.2115 0.5954 -0.0597 0.182 Uiso 1 1 d RD . .
H9B H 0.1397 0.6565 0.0422 0.182 Uiso 1 1 d RD . .
O10 O 0.3656(17) 0.4655(8) 0.9899(8) 0.104(3) Uani 0.50 1 d P . .

loop_
_atom_site_aniso_label
_atom_site_aniso_U_11
_atom_site_aniso_U_22
_atom_site_aniso_U_33
_atom_site_aniso_U_23
_atom_site_aniso_U_13
_atom_site_aniso_U_12
Co1 0.0156(2) 0.0199(2) 0.01448(19) 0.00671(14) 0.00420(14) 0.00415(14)
Co2 0.0166(2) 0.0214(2) 0.01425(19) 0.00572(15) 0.00379(14) 0.00274(15)
O1 0.0336(12) 0.0189(10) 0.0299(11) 0.0063(9) 0.0039(9) 0.0028(9)
O2 0.0289(12) 0.0372(13) 0.0221(11) -0.0011(9) 0.0045(9) -0.0045(10)
O3 0.023(6) 0.046(6) 0.044(6) 0.022(4) 0.013(4) 0.019(4)
O3' 0.104(5) 0.069(3) 0.062(3) 0.051(2) -0.019(2) -0.015(3)
O4 0.0487(16) 0.0397(16) 0.095(2) 0.0465(16) 0.0388(16) 0.0211(12)
O5 0.0685(19) 0.0317(14) 0.0436(15) -0.0130(12) 0.0110(14) -0.0044(13)
O6 0.0699(19) 0.0467(16) 0.0275(13) 0.0087(12) 0.0010(12) 0.0052(14)
O7 0.0178(9) 0.0166(9) 0.0165(9) 0.0055(7) 0.0034(7) 0.0006(7)
O8 0.082(2) 0.0370(16) 0.063(2) -0.0013(14) -0.0161(17) 0.0310(15)
N1 0.0169(12) 0.0288(13) 0.0164(11) 0.0094(10) 0.0034(9) 0.0034(10)
N2 0.0152(11) 0.0247(12) 0.0158(11) 0.0073(9) 0.0032(9) 0.0042(9)
N3 0.0153(11) 0.0251(13) 0.0164(11) 0.0073(9) 0.0047(9) 0.0025(9)
N4 0.0161(11) 0.0283(13) 0.0153(11) 0.0084(10) 0.0043(9) 0.0024(9)
N5 0.0254(14) 0.080(2) 0.0288(15) 0.0336(15) 0.0042(12) 0.0046(14)
N6 0.0267(14) 0.0321(16) 0.0308(15) -0.0012(12) 0.0067(11) 0.0006(11)
C1 0.0183(14) 0.0260(15) 0.0163(13) 0.0069(11) 0.0036(11) 0.0016(11)
C2 0.0170(14) 0.0210(14) 0.0235(14) 0.0062(11) 0.0049(11) 0.0018(11)
C3 0.0256(16) 0.0300(16) 0.0256(15) 0.0134(13) 0.0038(12) 0.0007(12)
C4 0.0234(16) 0.0267(16) 0.0430(19) 0.0205(14) 0.0038(14) 0.0016(12)
C5 0.0218(15) 0.0171(15) 0.0451(19) 0.0071(13) 0.0092(14) 0.0025(12)
C6 0.0175(14) 0.0225(15) 0.0259(15) 0.0025(12) 0.0060(12) 0.0018(11)
C7 0.0183(14) 0.0199(14) 0.0235(14) 0.0094(11) 0.0047(11) 0.0031(11)
C8 0.0158(14) 0.0228(15) 0.0248(16) 0.0021(12) 0.0051(11) 0.0000(11)
C9 0.040(2) 0.039(2) 0.075(3) 0.040(2) -0.001(2) -0.0034(17)
O9 0.090(3) 0.133(3) 0.108(3) -0.030(3) 0.032(2) -0.018(3)
O10 0.156(9) 0.070(5) 0.086(6) 0.024(4) 0.035(6) 0.002(5)

loop_
_atom_type_symbol
_atom_type_description
_atom_type_scat_dispersion_real
_atom_type_scat_dispersion_imag
_atom_type_scat_source
C C 0.0033 0.0016 'International Tables Vol C Tables 4.2.6.8 and 6.1.1.4'
H H 0.0000 0.0000 'International Tables Vol C Tables 4.2.6.8 and 6.1.1.4'
N N 0.0061 0.0033 'International Tables Vol C Tables 4.2.6.8 and 6.1.1.4'
O O 0.0106 0.0060 'International Tables Vol C Tables 4.2.6.8 and 6.1.1.4'
Co Co 0.3494 0.9721 'International Tables Vol C Tables 4.2.6.8 and 6.1.1.4'

loop_
_geom_angle_atom_site_label_1
_geom_angle_atom_site_label_2
_geom_angle_atom_site_label_3
_geom_angle
_geom_angle_site_symmetry_1
_geom_angle_site_symmetry_3
O7 Co1 O7 82.94(7) 2_677 .
O7 Co1 O8 91.22(13) 2_677 .
O7 Co1 O8 169.52(11) . .
O7 Co1 N2 166.05(8) 2_677 .
O7 Co1 N2 83.23(8) . .
O8 Co1 N2 102.73(13) . .
O7 Co1 N3 87.76(8) 2_677 2_777
O7 Co1 N3 103.94(8) . 2_777
O8 Co1 N3 84.45(10) . 2_777
N2 Co1 N3 93.76(9) . 2_777
O7 Co1 O2 90.39(8) 2_677 .
O7 Co1 O2 84.96(8) . .
O8 Co1 O2 86.39(10) . .
N2 Co1 O2 90.25(9) . .
N3 Co1 O2 170.61(9) 2_777 .
O4 Co2 O7 128.49(11) 1_565 .
O4 Co2 O1 97.79(11) 1_565 .
O7 Co2 O1 133.71(8) . .
O4 Co2 N4 94.10(10) 1_565 1_455
O7 Co2 N4 87.36(8) . 1_455
O1 Co2 N4 90.30(9) . 1_455
O4 Co2 N1 97.78(10) 1_565 .
O7 Co2 N1 85.93(8) . .
O1 Co2 N1 87.24(9) . .
N4 Co2 N1 168.08(9) 1_455 .
C8 O1 Co2 100.74(18) . .
C8 O2 Co1 149.9(2) . .
C9 O4 Co2 111.8(3) . 1_545
Co2 O7 Co1 120.23(9) . 2_677
Co2 O7 Co1 100.21(8) . .
Co1 O7 Co1 97.06(7) 2_677 .
Co2 O7 H7' 114.0 . .
Co1 O7 H7' 111.0 2_677 .
Co1 O7 H7' 112.1 . .
Co1 O8 H8A 109.4 . .
Co1 O8 H8B 109.3 . .
H8A O8 H8B 109.5 . .
C1 N1 N2 104.5(2) . .
C1 N1 Co2 142.43(19) . .
N2 N1 Co2 112.28(16) . .
N3 N2 N1 110.1(2) . .
N3 N2 Co1 133.65(17) . .
N1 N2 Co1 116.18(16) . .
N2 N3 N4 109.1(2) . .
N2 N3 Co1 123.06(17) . 2_777
N4 N3 Co1 116.69(17) . 2_777
C1 N4 N3 105.3(2) . .
C1 N4 Co2 137.18(19) . 1_655
N3 N4 Co2 117.46(17) . 1_655
C1 N5 H5A 120.0 . .
C1 N5 H5B 120.0 . .
H5A N5 H5B 120.0 . .
O6 N6 O5 123.5(3) . .
O6 N6 C6 118.7(3) . .
O5 N6 C6 117.8(3) . .
N4 C1 N1 111.0(2) . .
N4 C1 N5 123.8(3) . .
N1 C1 N5 125.2(3) . .
C3 C2 C7 119.8(3) . .
C3 C2 C8 120.9(3) . .
C7 C2 C8 119.3(3) . .
C2 C3 C4 121.0(3) . .
C2 C3 H3 119.5 . .
C4 C3 H3 119.5 . .
C5 C4 C3 119.6(3) . .
C5 C4 C9 121.0(3) . .
C3 C4 C9 119.4(3) . .
C6 C5 C4 118.5(3) . .
C6 C5 H5 120.7 . .
C4 C5 H5 120.7 . .
C7 C6 C5 123.0(3) . .
C7 C6 N6 118.1(3) . .
C5 C6 N6 118.8(3) . .
C6 C7 C2 118.0(3) . .
C6 C7 H7 121.0 . .
C2 C7 H7 121.0 . .
O1 C8 O2 122.8(3) . .
O1 C8 C2 118.5(3) . .
O2 C8 C2 118.7(3) . .
O3 C9 O3' 37.0(6) . .
O3 C9 O4 110.9(8) . .
O3' C9 O4 124.9(4) . .
O3 C9 C4 123.9(8) . .
O3' C9 C4 118.8(4) . .
O4 C9 C4 115.9(3) . .
H9A O9 H9B 117.1 . .

loop_
_geom_bond_atom_site_label_1
_geom_bond_atom_site_label_2
_geom_bond_distance
_geom_bond_site_symmetry_2
Co1 O7 2.0484(19) 2_677
Co1 O7 2.0779(18) .
Co1 O8 2.084(3) .
Co1 N2 2.118(2) .
Co1 N3 2.151(2) 2_777
Co1 O2 2.171(2) .
Co2 O4 2.007(2) 1_565
Co2 O7 2.0288(18) .
Co2 O1 2.077(2) .
Co2 N4 2.143(2) 1_455
Co2 N1 2.200(2) .
O1 C8 1.253(4) .
O2 C8 1.257(4) .
O3 C9 1.2393(11) .
O3' C9 1.2418(11) .
O4 C9 1.259(5) .
O4 Co2 2.007(2) 1_545
O5 N6 1.220(4) .
O6 N6 1.219(4) .
O7 Co1 2.0484(18) 2_677
O7 H7' 0.8499 .
O8 H8A 0.9600 .
O8 H8B 0.9600 .
N1 C1 1.338(4) .
N1 N2 1.350(3) .
N2 N3 1.300(3) .
N3 N4 1.348(3) .
N3 Co1 2.151(2) 2_777
N4 C1 1.336(4) .
N4 Co2 2.143(2) 1_655
N5 C1 1.352(4) .
N5 H5A 0.8600 .
N5 H5B 0.8600 .
N6 C6 1.467(4) .
C2 C3 1.384(4) .
C2 C7 1.395(4) .
C2 C8 1.496(4) .
C3 C4 1.389(5) .
C3 H3 0.9300 .
C4 C5 1.385(5) .
C4 C9 1.512(4) .
C5 C6 1.379(4) .
C5 H5 0.9300 .
C6 C7 1.379(4) .
C7 H7 0.9300 .
O9 H9A 0.8507 .
O9 H9B 0.8504 .
O10 O10 1.78(2) 2_667

loop_
_geom_torsion_atom_site_label_1
_geom_torsion_atom_site_label_2
_geom_torsion_atom_site_label_3
_geom_torsion_atom_site_label_4
_geom_torsion
_geom_torsion_site_symmetry_1
_geom_torsion_site_symmetry_4
O4 Co2 O1 C8 178.88(18) 1_565 .
O7 Co2 O1 C8 -0.3(2) . .
N4 Co2 O1 C8 -86.94(18) 1_455 .
N1 Co2 O1 C8 81.40(18) . .
O7 Co1 O2 C8 166.1(4) 2_677 .
O7 Co1 O2 C8 83.2(4) . .
O8 Co1 O2 C8 -102.7(4) . .
N2 Co1 O2 C8 0.0(4) . .
N3 Co1 O2 C8 -115.3(6) 2_777 .
O4 Co2 O7 Co1 104.14(13) 1_565 2_677
O1 Co2 O7 Co1 -76.90(14) . 2_677
N4 Co2 O7 Co1 11.00(11) 1_455 2_677
N1 Co2 O7 Co1 -159.15(11) . 2_677
O4 Co2 O7 Co1 -151.42(10) 1_565 .
O1 Co2 O7 Co1 27.55(14) . .
N4 Co2 O7 Co1 115.44(9) 1_455 .
N1 Co2 O7 Co1 -54.70(9) . .
O7 Co1 O7 Co2 -122.54(10) 2_677 .
O8 Co1 O7 Co2 -66.0(6) . .
N2 Co1 O7 Co2 59.34(9) . .
N3 Co1 O7 Co2 151.55(8) 2_777 .
O2 Co1 O7 Co2 -31.51(8) . .
O7 Co1 O7 Co1 0.0 2_677 2_677
O8 Co1 O7 Co1 56.6(6) . 2_677
N2 Co1 O7 Co1 -178.12(9) . 2_677
N3 Co1 O7 Co1 -85.91(8) 2_777 2_677
O2 Co1 O7 Co1 91.02(8) . 2_677
O4 Co2 N1 C1 -12.0(3) 1_565 .
O7 Co2 N1 C1 -140.3(3) . .
O1 Co2 N1 C1 85.5(3) . .
N4 Co2 N1 C1 163.8(4) 1_455 .
O4 Co2 N1 N2 155.9(2) 1_565 .
O7 Co2 N1 N2 27.56(18) . .
O1 Co2 N1 N2 -106.63(19) . .
N4 Co2 N1 N2 -28.4(5) 1_455 .
C1 N1 N2 N3 1.6(3) . .
Co2 N1 N2 N3 -170.78(17) . .
C1 N1 N2 Co1 -175.08(18) . .
Co2 N1 N2 Co1 12.5(2) . .
O7 Co1 N2 N3 130.9(3) 2_677 .
O7 Co1 N2 N3 138.7(3) . .
O8 Co1 N2 N3 -50.0(3) . .
N3 Co1 N2 N3 35.1(3) 2_777 .
O2 Co1 N2 N3 -136.4(3) . .
O7 Co1 N2 N1 -53.3(4) 2_677 .
O7 Co1 N2 N1 -45.59(19) . .
O8 Co1 N2 N1 125.7(2) . .
N3 Co1 N2 N1 -149.19(19) 2_777 .
O2 Co1 N2 N1 39.30(19) . .
N1 N2 N3 N4 -1.5(3) . .
Co1 N2 N3 N4 174.41(19) . .
N1 N2 N3 Co1 140.90(19) . 2_777
Co1 N2 N3 Co1 -43.2(3) . 2_777
N2 N3 N4 C1 0.7(3) . .
Co1 N3 N4 C1 -144.35(19) 2_777 .
N2 N3 N4 Co2 -176.42(17) . 1_655
Co1 N3 N4 Co2 38.5(2) 2_777 1_655
N3 N4 C1 N1 0.3(3) . .
Co2 N4 C1 N1 176.6(2) 1_655 .
N3 N4 C1 N5 179.6(3) . .
Co2 N4 C1 N5 -4.1(5) 1_655 .
N2 N1 C1 N4 -1.1(3) . .
Co2 N1 C1 N4 167.3(2) . .
N2 N1 C1 N5 179.6(3) . .
Co2 N1 C1 N5 -12.0(5) . .
C7 C2 C3 C4 0.6(5) . .
C8 C2 C3 C4 -178.8(3) . .
C2 C3 C4 C5 -0.4(5) . .
C2 C3 C4 C9 179.3(3) . .
C3 C4 C5 C6 -0.2(5) . .
C9 C4 C5 C6 180.0(3) . .
C4 C5 C6 C7 0.8(4) . .
C4 C5 C6 N6 -179.3(3) . .
O6 N6 C6 C7 2.8(4) . .
O5 N6 C6 C7 -176.5(3) . .
O6 N6 C6 C5 -177.0(3) . .
O5 N6 C6 C5 3.6(4) . .
C5 C6 C7 C2 -0.7(4) . .
N6 C6 C7 C2 179.4(2) . .
C3 C2 C7 C6 0.0(4) . .
C8 C2 C7 C6 179.4(3) . .
Co2 O1 C8 O2 0.2(3) . .
Co2 O1 C8 C2 179.3(2) . .
Co1 O2 C8 O1 -59.6(5) . .
Co1 O2 C8 C2 121.3(4) . .
C3 C2 C8 O1 178.9(3) . .
C7 C2 C8 O1 -0.4(4) . .
C3 C2 C8 O2 -2.0(4) . .
C7 C2 C8 O2 178.7(3) . .
Co2 O4 C9 O3 34.2(9) 1_545 .
Co2 O4 C9 O3' -5.0(7) 1_545 .
Co2 O4 C9 C4 -177.8(2) 1_545 .
C5 C4 C9 O3 152.0(9) . .
C3 C4 C9 O3 -27.8(10) . .
C5 C4 C9 O3' -164.8(5) . .
C3 C4 C9 O3' 15.4(6) . .
C5 C4 C9 O4 8.5(5) . .
C3 C4 C9 O4 -171.2(3) . .
